data_7712961
loop_
_publ_author_name
'Penki, Venkata Sai Sashankh'
'Chang, Yu-Lun'
'Chen, Hsing-Yin'
'Chu, Yu-Ting'
'Kuo, Yu-Ting'
'Dorairaj, Dorothy Priyanka Priyanka'
'Sudewi, Sri'
'Ding, Shangwu'
'Hsu, Sodio C. N.'

_publ_section_title
;
 Denticity Governs on the Formation of \b-Thioketiminato Tri-Copper(I) and
 Mono-Copper(I) Complexes
;
_journal_name_full 'Dalton Transactions'
_journal_paper_doi 10.1039/D3DT00474K
_journal_year 2023
_chemical_formula_moiety 'C27 H35 Cu N2 S'
_chemical_formula_sum 'C27 H35 Cu N2 S'
_chemical_formula_weight 483.17
_space_group_crystal_system triclinic
_space_group_IT_number 2
_space_group_name_Hall '-P 1'
_space_group_name_H-M_alt 'P -1'
_atom_sites_solution_hydrogens geom
_atom_sites_solution_primary dual
_audit_creation_date 2023-03-28
_audit_creation_method
;
Olex2 1.5
(compiled 2023.03.06 svn.rbb2c1857 for OlexSys, GUI svn.r6748)
;
_audit_update_record
;
2023-05-02 deposited with the CCDC.	2023-05-05 downloaded from the CCDC.
;
_cell_angle_alpha 103.579(2)
_cell_angle_beta 103.829(2)
_cell_angle_gamma 111.271(2)
_cell_formula_units_Z 2
_cell_length_a 10.1955(3)
_cell_length_b 11.3984(3)
_cell_length_c 13.1968(3)
_cell_measurement_reflns_used 23114
_cell_measurement_temperature 130(2)
_cell_measurement_theta_max 26.8410
_cell_measurement_theta_min 1.7010
_cell_volume 1297.18(7)
_computing_cell_refinement 'CrysAlisPro 1.171.41.123a (Rigaku OD, 2022)'
_computing_data_collection 'CrysAlisPro 1.171.41.123a (Rigaku OD, 2022)'
_computing_data_reduction 'CrysAlisPro 1.171.41.123a (Rigaku OD, 2022)'
_computing_molecular_graphics 'Olex2 1.5 (Dolomanov et al., 2009)'
_computing_publication_material 'Olex2 1.5 (Dolomanov et al., 2009)'
_computing_structure_refinement 'SHELXL 2018/3 (Sheldrick, 2015)'
_computing_structure_solution 'SHELXT 2018/2 (Sheldrick, 2018)'
_diffrn_ambient_temperature 130(2)
_diffrn_detector 'Hybrid Pixel Array Detector'
_diffrn_detector_area_resol_mean 10.0000
_diffrn_measured_fraction_theta_full 0.997
_diffrn_measured_fraction_theta_max 0.997
_diffrn_measurement_details
;
List of Runs (angles in degrees, time in seconds):

  # Type    Start    End  Width  t~exp~   \w     \q     \k     \f   Frames
#--------------------------------------------------------------------------
  1  \w    -23.00 100.00   0.50    4.02    --   10.60  46.00  61.00  246
  2  \w    -79.00  44.00   0.50    4.02    --   10.60 -46.00 -87.00  246
  3  \w    -44.00  78.00   0.50    4.02    --  -10.90  46.00  61.00  244
  4  \w   -100.00  22.00   0.50    4.02    --  -10.90 -46.00 -87.00  244
  5  \w    -17.00 100.00   0.50    4.02    --   10.60  82.00 120.00  234
  6  \w    -15.00 100.00   0.50    4.02    --   10.60  77.00  90.00  230
  7  \w    -17.00 100.00   0.50    4.02    --   10.60  82.00-150.00  234
  8  \w    -17.00 100.00   0.50    4.02    --   10.60  82.00 -60.00  234
  9  \w    -15.00 100.00   0.50    4.02    --   10.60  77.00 150.00  230
 10  \w    -15.00 100.00   0.50    4.02    --   10.60  77.00 -90.00  230
 11  \w    -17.00 100.00   0.50    4.02    --   10.60  82.00  30.00  234
 12  \w    -20.00 100.00   0.50    4.02    --   10.60  57.00 -30.00  240
 13  \w   -100.00  17.00   0.50    4.02    --  -10.90 -82.00   0.00  234
 14  \w   -100.00  15.00   0.50    4.02    --  -10.90 -77.00 -90.00  230
 15  \w   -100.00  15.00   0.50    4.02    --  -10.90 -77.00-150.00  230
 16  \w    -41.00   2.00   0.50    4.02    --  -10.90  57.00-180.00   86
;
_diffrn_measurement_device 'four-circle diffractometer'
_diffrn_measurement_device_type 'XtaLAB Pro II AFC12 (RINC): Kappa single'
_diffrn_measurement_method '\w scans'
_diffrn_orient_matrix_type 'CrysAlisPro convention (1999,Acta A55,543-557)'
_diffrn_orient_matrix_UB_11 -0.0088723000
_diffrn_orient_matrix_UB_12 0.0533420000
_diffrn_orient_matrix_UB_13 0.0331447000
_diffrn_orient_matrix_UB_21 0.0612454000
_diffrn_orient_matrix_UB_22 0.0474800000
_diffrn_orient_matrix_UB_23 -0.0076019000
_diffrn_orient_matrix_UB_31 -0.0506225000
_diffrn_orient_matrix_UB_32 -0.0019797000
_diffrn_orient_matrix_UB_33 -0.0484788000
_diffrn_radiation_monochromator mirror
_diffrn_radiation_probe x-ray
_diffrn_radiation_type 'Mo K\a'
_diffrn_radiation_wavelength 0.71073
_diffrn_reflns_av_R_equivalents 0.0576
_diffrn_reflns_av_unetI/netI 0.0357
_diffrn_reflns_Laue_measured_fraction_full 0.997
_diffrn_reflns_Laue_measured_fraction_max 0.997
_diffrn_reflns_limit_h_max 12
_diffrn_reflns_limit_h_min -12
_diffrn_reflns_limit_k_max 13
_diffrn_reflns_limit_k_min -13
_diffrn_reflns_limit_l_max 15
_diffrn_reflns_limit_l_min -15
_diffrn_reflns_number 37815
_diffrn_reflns_point_group_measured_fraction_full 0.997
_diffrn_reflns_point_group_measured_fraction_max 0.997
_diffrn_reflns_theta_full 25.000
_diffrn_reflns_theta_max 25.000
_diffrn_reflns_theta_min 1.700
_diffrn_source 'micro-focus sealed X-ray tube'
_diffrn_source_type 'Rigaku (Mo) X-ray Source'
_exptl_absorpt_coefficient_mu 0.938
_exptl_absorpt_correction_T_max 1.00000
_exptl_absorpt_correction_T_min 0.59765
_exptl_absorpt_correction_type multi-scan
_exptl_absorpt_process_details
;
CrysAlisPro 1.171.41.123a (Rigaku Oxford Diffraction, 2022)
Empirical absorption correction using spherical harmonics,
implemented in SCALE3 ABSPACK scaling algorithm.
;
_exptl_crystal_colour yellow
_exptl_crystal_colour_primary yellow
_exptl_crystal_density_diffrn 1.237
_exptl_crystal_description block
_exptl_crystal_F_000 512
_exptl_crystal_size_max 0.3
_exptl_crystal_size_mid 0.2
_exptl_crystal_size_min 0.2
_refine_diff_density_max 0.414
_refine_diff_density_min -0.365
_refine_diff_density_rms 0.071
_refine_ls_extinction_method none
_refine_ls_goodness_of_fit_ref 1.089
_refine_ls_hydrogen_treatment constr
_refine_ls_matrix_type full
_refine_ls_number_parameters 289
_refine_ls_number_reflns 4553
_refine_ls_number_restraints 0
_refine_ls_restrained_S_all 1.089
_refine_ls_R_factor_all 0.0385
_refine_ls_R_factor_gt 0.0331
_refine_ls_shift/su_max 0.001
_refine_ls_shift/su_mean 0.000
_refine_ls_structure_factor_coef Fsqd
_refine_ls_weighting_details 'w=1/[\s^2^(Fo^2^)+(0.0458P)^2^+0.4338P] where P=(Fo^2^+2Fc^2^)/3'
_refine_ls_weighting_scheme calc
_refine_ls_wR_factor_gt 0.0838
_refine_ls_wR_factor_ref 0.0858
_reflns_Friedel_coverage 0.000
_reflns_number_gt 4068
_reflns_number_total 4553
_reflns_threshold_expression 'I > 2\s(I)'
_cod_data_source_file d3dt00474k2.cif
_cod_data_source_block L1CuCNR
_cod_original_cell_volume 1297.18(6)
_cod_database_code 7712961
_shelx_shelxl_version_number 2018/3
_shelx_space_group_comment
;
The symmetry employed for this shelxl refinement is uniquely defined
by the following loop, which should always be used as a source of
symmetry information in preference to the above space-group names.
They are only intended as comments.
;
_olex2_refinement_description
;
1. Fixed Uiso
 At 1.2 times of:
  All C(H) groups
 At 1.5 times of:
  All C(H,H,H) groups
2.a Ternary CH refined with riding coordinates:
 C12(H12), C15(H15)
2.b Aromatic/amide H refined with riding coordinates:
 C3(H3), C8(H8), C9(H9), C10(H10), C21(H21), C23(H23)
2.c Idealised Me refined as rotating group:
 C1(H1A,H1B,H1C), C5(H5A,H5B,H5C), C13(H13A,H13B,H13C), C14(H14A,H14B,H14C),
 C16(H16A,H16B,H16C), C17(H17A,H17B,H17C), C25(H25A,H25B,H25C), C26(H26A,H26B,
 H26C), C27(H27A,H27B,H27C)
;
_olex2_submission_special_instructions 'No special instructions were received'
_oxdiff_exptl_absorpt_empirical_details
;
Empirical correction (ABSPACK) includes:
- Absorption correction using spherical harmonics
- Frame scaling
;
_oxdiff_exptl_absorpt_empirical_full_max 3.281
_oxdiff_exptl_absorpt_empirical_full_min 0.533

loop_
_space_group_symop_operation_xyz
'x, y, z'
'-x, -y, -z'

loop_
_atom_site_label
_atom_site_type_symbol
_atom_site_fract_x
_atom_site_fract_y
_atom_site_fract_z
_atom_site_U_iso_or_equiv
_atom_site_adp_type
_atom_site_occupancy
_atom_site_site_symmetry_order
_atom_site_calc_flag
_atom_site_refinement_flags_posn
_atom_site_refinement_flags_adp
_atom_site_refinement_flags_occupancy
_atom_site_disorder_assembly
_atom_site_disorder_group
Cu1 Cu 0.51202(2) 0.51277(2) 0.67709(2) 0.01864(10) Uani 1 1 d . . . . .
S1 S 0.53202(5) 0.32513(5) 0.64092(4) 0.02110(13) Uani 1 1 d . . . . .
N1 N 0.68117(17) 0.63147(15) 0.81934(14) 0.0162(4) Uani 1 1 d . . . . .
N2 N 0.30692(19) 0.61852(18) 0.57088(15) 0.0232(4) Uani 1 1 d . . . . .
C1 C 0.9055(2) 0.7016(2) 0.98196(19) 0.0271(5) Uani 1 1 d . . . . .
H1A H 0.940106 0.791593 0.977113 0.041 Uiso 1 1 calc R U . . .
H1B H 0.989762 0.677883 0.995582 0.041 Uiso 1 1 calc R U . . .
H1C H 0.867411 0.700987 1.043433 0.041 Uiso 1 1 calc R U . . .
C2 C 0.7813(2) 0.6005(2) 0.87392(17) 0.0179(4) Uani 1 1 d . . . . .
C3 C 0.7821(2) 0.47170(19) 0.83808(17) 0.0193(4) Uani 1 1 d . . . . .
H3 H 0.862979 0.465573 0.886354 0.023 Uiso 1 1 calc R U . . .
C4 C 0.6890(2) 0.35649(19) 0.74805(17) 0.0174(4) Uani 1 1 d . . . . .
C5 C 0.7223(2) 0.2363(2) 0.7382(2) 0.0262(5) Uani 1 1 d . . . . .
H5A H 0.645544 0.167287 0.752537 0.039 Uiso 1 1 calc R U . . .
H5B H 0.821849 0.264333 0.792966 0.039 Uiso 1 1 calc R U . . .
H5C H 0.720976 0.199401 0.662839 0.039 Uiso 1 1 calc R U . . .
C6 C 0.6901(2) 0.76351(19) 0.86328(17) 0.0167(4) Uani 1 1 d . . . . .
C7 C 0.6181(2) 0.7869(2) 0.93918(17) 0.0188(4) Uani 1 1 d . . . . .
C8 C 0.6192(2) 0.9123(2) 0.97371(18) 0.0246(5) Uani 1 1 d . . . . .
H8 H 0.570570 0.929609 1.024549 0.030 Uiso 1 1 calc R U . . .
C9 C 0.6893(2) 1.0123(2) 0.93584(18) 0.0238(5) Uani 1 1 d . . . . .
H9 H 0.688987 1.097442 0.960499 0.029 Uiso 1 1 calc R U . . .
C10 C 0.7596(2) 0.9873(2) 0.86192(18) 0.0220(5) Uani 1 1 d . . . . .
H10 H 0.807940 1.056388 0.836172 0.026 Uiso 1 1 calc R U . . .
C11 C 0.7618(2) 0.86397(19) 0.82411(17) 0.0190(4) Uani 1 1 d . . . . .
C12 C 0.5365(2) 0.6773(2) 0.97971(18) 0.0237(5) Uani 1 1 d . . . . .
H12 H 0.576980 0.609389 0.967505 0.028 Uiso 1 1 calc R U . . .
C13 C 0.3688(3) 0.6055(3) 0.9110(2) 0.0398(6) Uani 1 1 d . . . . .
H13A H 0.318305 0.534285 0.937383 0.060 Uiso 1 1 calc R U . . .
H13B H 0.353543 0.565714 0.832240 0.060 Uiso 1 1 calc R U . . .
H13C H 0.326303 0.670261 0.919060 0.060 Uiso 1 1 calc R U . . .
C14 C 0.5642(3) 0.7305(3) 1.1042(2) 0.0366(6) Uani 1 1 d . . . . .
H14A H 0.672787 0.782723 1.146187 0.055 Uiso 1 1 calc R U . . .
H14B H 0.523709 0.654573 1.128764 0.055 Uiso 1 1 calc R U . . .
H14C H 0.513958 0.788212 1.117532 0.055 Uiso 1 1 calc R U . . .
C15 C 0.8402(2) 0.8413(2) 0.7425(2) 0.0283(5) Uani 1 1 d . . . . .
H15 H 0.826766 0.746400 0.724130 0.034 Uiso 1 1 calc R U . . .
C16 C 1.0085(3) 0.9334(3) 0.7937(2) 0.0494(8) Uani 1 1 d . . . . .
H16A H 1.025806 1.026793 0.805973 0.074 Uiso 1 1 calc R U . . .
H16B H 1.057658 0.907600 0.742989 0.074 Uiso 1 1 calc R U . . .
H16C H 1.050623 0.925146 0.865213 0.074 Uiso 1 1 calc R U . . .
C17 C 0.7723(3) 0.8569(4) 0.6348(2) 0.0647(10) Uani 1 1 d . . . . .
H17A H 0.663870 0.797137 0.602645 0.097 Uiso 1 1 calc R U . . .
H17B H 0.820114 0.833326 0.582222 0.097 Uiso 1 1 calc R U . . .
H17C H 0.788842 0.950490 0.649508 0.097 Uiso 1 1 calc R U . . .
C18 C 0.3839(2) 0.5754(2) 0.61018(18) 0.0225(5) Uani 1 1 d . . . . .
C19 C 0.2079(2) 0.6629(2) 0.51799(17) 0.0195(4) Uani 1 1 d . . . . .
C20 C 0.0900(2) 0.5724(2) 0.41887(17) 0.0193(4) Uani 1 1 d . . . . .
C21 C -0.0083(2) 0.6178(2) 0.36921(18) 0.0222(5) Uani 1 1 d . . . . .
H21 H -0.090435 0.558076 0.301741 0.027 Uiso 1 1 calc R U . . .
C22 C 0.0098(2) 0.7481(2) 0.41526(19) 0.0237(5) Uani 1 1 d . . . . .
C23 C 0.1300(2) 0.8345(2) 0.5136(2) 0.0262(5) Uani 1 1 d . . . . .
H23 H 0.143353 0.923877 0.545030 0.031 Uiso 1 1 calc R U . . .
C24 C 0.2314(2) 0.7949(2) 0.56749(19) 0.0245(5) Uani 1 1 d . . . . .
C25 C 0.0738(2) 0.4332(2) 0.36718(19) 0.0275(5) Uani 1 1 d . . . . .
H25A H 0.162621 0.439400 0.348000 0.041 Uiso 1 1 calc R U . . .
H25B H -0.016708 0.383163 0.299433 0.041 Uiso 1 1 calc R U . . .
H25C H 0.064962 0.386172 0.420401 0.041 Uiso 1 1 calc R U . . .
C26 C -0.1000(3) 0.7930(3) 0.3584(2) 0.0363(6) Uani 1 1 d . . . . .
H26A H -0.117952 0.764708 0.278211 0.055 Uiso 1 1 calc R U . . .
H26B H -0.058001 0.891293 0.389989 0.055 Uiso 1 1 calc R U . . .
H26C H -0.195329 0.752079 0.369852 0.055 Uiso 1 1 calc R U . . .
C27 C 0.3608(3) 0.8881(3) 0.6746(2) 0.0441(7) Uani 1 1 d . . . . .
H27A H 0.348547 0.852325 0.734182 0.066 Uiso 1 1 calc R U . . .
H27B H 0.362869 0.977306 0.694495 0.066 Uiso 1 1 calc R U . . .
H27C H 0.455578 0.895409 0.665071 0.066 Uiso 1 1 calc R U . . .

loop_
_atom_site_aniso_label
_atom_site_aniso_U_11
_atom_site_aniso_U_22
_atom_site_aniso_U_33
_atom_site_aniso_U_23
_atom_site_aniso_U_13
_atom_site_aniso_U_12
Cu1 0.01823(14) 0.01928(15) 0.01850(16) 0.00666(11) 0.00320(11) 0.01057(11)
S1 0.0228(3) 0.0177(3) 0.0201(3) 0.0046(2) 0.0034(2) 0.0103(2)
N1 0.0185(8) 0.0145(8) 0.0173(9) 0.0067(7) 0.0058(7) 0.0088(7)
N2 0.0218(9) 0.0299(10) 0.0235(10) 0.0129(8) 0.0082(8) 0.0151(8)
C1 0.0258(11) 0.0247(12) 0.0249(13) 0.0067(10) 0.0002(9) 0.0119(9)
C2 0.0163(9) 0.0204(10) 0.0180(11) 0.0087(9) 0.0060(8) 0.0081(8)
C3 0.0192(10) 0.0226(11) 0.0225(12) 0.0140(9) 0.0063(9) 0.0131(8)
C4 0.0199(9) 0.0202(11) 0.0201(11) 0.0126(9) 0.0109(8) 0.0113(8)
C5 0.0278(11) 0.0214(11) 0.0333(14) 0.0117(10) 0.0098(10) 0.0144(9)
C6 0.0159(9) 0.0165(10) 0.0156(11) 0.0046(8) 0.0014(8) 0.0084(8)
C7 0.0175(9) 0.0206(11) 0.0188(11) 0.0072(9) 0.0047(8) 0.0101(8)
C8 0.0238(10) 0.0285(12) 0.0260(13) 0.0074(10) 0.0110(9) 0.0163(9)
C9 0.0241(10) 0.0181(11) 0.0284(13) 0.0058(9) 0.0054(9) 0.0127(9)
C10 0.0220(10) 0.0179(11) 0.0249(12) 0.0097(9) 0.0046(9) 0.0085(8)
C11 0.0190(9) 0.0175(10) 0.0194(11) 0.0065(9) 0.0050(8) 0.0082(8)
C12 0.0288(11) 0.0239(11) 0.0258(12) 0.0121(10) 0.0148(9) 0.0141(9)
C13 0.0326(13) 0.0391(14) 0.0359(15) 0.0154(12) 0.0113(11) 0.0029(11)
C14 0.0366(13) 0.0448(15) 0.0287(14) 0.0188(12) 0.0130(11) 0.0140(11)
C15 0.0402(12) 0.0188(11) 0.0329(14) 0.0111(10) 0.0226(11) 0.0132(10)
C16 0.0316(13) 0.093(2) 0.0390(16) 0.0330(16) 0.0201(12) 0.0329(14)
C17 0.0391(15) 0.109(3) 0.0219(15) 0.0127(16) 0.0117(12) 0.0143(16)
C18 0.0232(10) 0.0209(11) 0.0210(12) 0.0049(9) 0.0061(9) 0.0101(9)
C19 0.0197(10) 0.0246(11) 0.0225(12) 0.0130(9) 0.0094(9) 0.0145(8)
C20 0.0207(10) 0.0202(11) 0.0219(12) 0.0107(9) 0.0112(9) 0.0099(8)
C21 0.0185(10) 0.0280(12) 0.0198(12) 0.0098(9) 0.0059(8) 0.0096(8)
C22 0.0231(10) 0.0308(12) 0.0304(13) 0.0207(10) 0.0134(9) 0.0171(9)
C23 0.0297(11) 0.0201(11) 0.0352(14) 0.0110(10) 0.0150(10) 0.0150(9)
C24 0.0216(10) 0.0239(12) 0.0265(13) 0.0070(10) 0.0078(9) 0.0101(9)
C25 0.0340(12) 0.0244(12) 0.0291(13) 0.0104(10) 0.0157(10) 0.0149(10)
C26 0.0350(13) 0.0472(15) 0.0460(16) 0.0286(13) 0.0164(12) 0.0297(12)
C27 0.0370(14) 0.0342(14) 0.0395(16) -0.0013(12) -0.0029(12) 0.0127(11)

loop_
_atom_type_symbol
_atom_type_description
_atom_type_scat_dispersion_real
_atom_type_scat_dispersion_imag
_atom_type_scat_source
C C 0.0033 0.0016 'International Tables Vol C Tables 4.2.6.8 and 6.1.1.4'
H H 0.0000 0.0000 'International Tables Vol C Tables 4.2.6.8 and 6.1.1.4'
Cu Cu 0.3201 1.2651 'International Tables Vol C Tables 4.2.6.8 and 6.1.1.4'
N N 0.0061 0.0033 'International Tables Vol C Tables 4.2.6.8 and 6.1.1.4'
S S 0.1246 0.1234 'International Tables Vol C Tables 4.2.6.8 and 6.1.1.4'

loop_
_geom_angle_atom_site_label_1
_geom_angle_atom_site_label_2
_geom_angle_atom_site_label_3
_geom_angle
_geom_angle_site_symmetry_1
_geom_angle_site_symmetry_3
_geom_angle_publ_flag
N1 Cu1 S1 103.49(5) . . ?
C18 Cu1 S1 136.33(6) . . ?
C18 Cu1 N1 120.19(8) . . ?
C4 S1 Cu1 104.98(7) . . ?
C2 N1 Cu1 126.19(13) . . ?
C2 N1 C6 119.55(16) . . ?
C6 N1 Cu1 114.26(12) . . ?
C18 N2 C19 176.4(2) . . ?
H1A C1 H1B 109.5 . . ?
H1A C1 H1C 109.5 . . ?
H1B C1 H1C 109.5 . . ?
C2 C1 H1A 109.5 . . ?
C2 C1 H1B 109.5 . . ?
C2 C1 H1C 109.5 . . ?
N1 C2 C1 120.61(18) . . ?
N1 C2 C3 124.07(18) . . ?
C3 C2 C1 115.32(17) . . ?
C2 C3 H3 113.8 . . ?
C4 C3 C2 132.37(18) . . ?
C4 C3 H3 113.8 . . ?
C3 C4 S1 128.88(15) . . ?
C3 C4 C5 117.94(18) . . ?
C5 C4 S1 113.17(15) . . ?
C4 C5 H5A 109.5 . . ?
C4 C5 H5B 109.5 . . ?
C4 C5 H5C 109.5 . . ?
H5A C5 H5B 109.5 . . ?
H5A C5 H5C 109.5 . . ?
H5B C5 H5C 109.5 . . ?
C7 C6 N1 119.44(17) . . ?
C11 C6 N1 119.38(17) . . ?
C11 C6 C7 121.05(17) . . ?
C6 C7 C12 121.39(17) . . ?
C8 C7 C6 118.10(18) . . ?
C8 C7 C12 120.47(18) . . ?
C7 C8 H8 119.2 . . ?
C9 C8 C7 121.53(19) . . ?
C9 C8 H8 119.2 . . ?
C8 C9 H9 120.3 . . ?
C10 C9 C8 119.35(19) . . ?
C10 C9 H9 120.3 . . ?
C9 C10 H10 119.1 . . ?
C9 C10 C11 121.75(19) . . ?
C11 C10 H10 119.1 . . ?
C6 C11 C15 122.01(17) . . ?
C10 C11 C6 118.22(18) . . ?
C10 C11 C15 119.77(18) . . ?
C7 C12 H12 107.5 . . ?
C7 C12 C13 110.59(18) . . ?
C7 C12 C14 112.64(18) . . ?
C13 C12 H12 107.5 . . ?
C13 C12 C14 110.98(18) . . ?
C14 C12 H12 107.5 . . ?
C12 C13 H13A 109.5 . . ?
C12 C13 H13B 109.5 . . ?
C12 C13 H13C 109.5 . . ?
H13A C13 H13B 109.5 . . ?
H13A C13 H13C 109.5 . . ?
H13B C13 H13C 109.5 . . ?
C12 C14 H14A 109.5 . . ?
C12 C14 H14B 109.5 . . ?
C12 C14 H14C 109.5 . . ?
H14A C14 H14B 109.5 . . ?
H14A C14 H14C 109.5 . . ?
H14B C14 H14C 109.5 . . ?
C11 C15 H15 107.5 . . ?
C11 C15 C16 111.63(19) . . ?
C16 C15 H15 107.5 . . ?
C17 C15 C11 112.28(19) . . ?
C17 C15 H15 107.5 . . ?
C17 C15 C16 110.2(2) . . ?
C15 C16 H16A 109.5 . . ?
C15 C16 H16B 109.5 . . ?
C15 C16 H16C 109.5 . . ?
H16A C16 H16B 109.5 . . ?
H16A C16 H16C 109.5 . . ?
H16B C16 H16C 109.5 . . ?
C15 C17 H17A 109.5 . . ?
C15 C17 H17B 109.5 . . ?
C15 C17 H17C 109.5 . . ?
H17A C17 H17B 109.5 . . ?
H17A C17 H17C 109.5 . . ?
H17B C17 H17C 109.5 . . ?
N2 C18 Cu1 177.80(19) . . ?
C20 C19 N2 118.12(18) . . ?
C20 C19 C24 123.26(18) . . ?
C24 C19 N2 118.61(18) . . ?
C19 C20 C25 120.87(18) . . ?
C21 C20 C19 117.09(18) . . ?
C21 C20 C25 122.02(19) . . ?
C20 C21 H21 119.0 . . ?
C20 C21 C22 121.9(2) . . ?
C22 C21 H21 119.0 . . ?
C21 C22 C26 120.1(2) . . ?
C23 C22 C21 118.61(19) . . ?
C23 C22 C26 121.3(2) . . ?
C22 C23 H23 118.9 . . ?
C24 C23 C22 122.18(19) . . ?
C24 C23 H23 118.9 . . ?
C19 C24 C27 120.9(2) . . ?
C23 C24 C19 116.93(19) . . ?
C23 C24 C27 122.2(2) . . ?
C20 C25 H25A 109.5 . . ?
C20 C25 H25B 109.5 . . ?
C20 C25 H25C 109.5 . . ?
H25A C25 H25B 109.5 . . ?
H25A C25 H25C 109.5 . . ?
H25B C25 H25C 109.5 . . ?
C22 C26 H26A 109.5 . . ?
C22 C26 H26B 109.5 . . ?
C22 C26 H26C 109.5 . . ?
H26A C26 H26B 109.5 . . ?
H26A C26 H26C 109.5 . . ?
H26B C26 H26C 109.5 . . ?
C24 C27 H27A 109.5 . . ?
C24 C27 H27B 109.5 . . ?
C24 C27 H27C 109.5 . . ?
H27A C27 H27B 109.5 . . ?
H27A C27 H27C 109.5 . . ?
H27B C27 H27C 109.5 . . ?

loop_
_geom_bond_atom_site_label_1
_geom_bond_atom_site_label_2
_geom_bond_distance
_geom_bond_site_symmetry_2
_geom_bond_publ_flag
Cu1 S1 2.1742(5) . ?
Cu1 N1 1.9736(16) . ?
Cu1 C18 1.848(2) . ?
S1 C4 1.719(2) . ?
N1 C2 1.310(2) . ?
N1 C6 1.441(2) . ?
N2 C18 1.154(3) . ?
N2 C19 1.401(2) . ?
C1 H1A 0.9800 . ?
C1 H1B 0.9800 . ?
C1 H1C 0.9800 . ?
C1 C2 1.507(3) . ?
C2 C3 1.436(3) . ?
C3 H3 0.9500 . ?
C3 C4 1.364(3) . ?
C4 C5 1.511(3) . ?
C5 H5A 0.9800 . ?
C5 H5B 0.9800 . ?
C5 H5C 0.9800 . ?
C6 C7 1.408(3) . ?
C6 C11 1.401(3) . ?
C7 C8 1.390(3) . ?
C7 C12 1.520(3) . ?
C8 H8 0.9500 . ?
C8 C9 1.381(3) . ?
C9 H9 0.9500 . ?
C9 C10 1.378(3) . ?
C10 H10 0.9500 . ?
C10 C11 1.387(3) . ?
C11 C15 1.516(3) . ?
C12 H12 1.0000 . ?
C12 C13 1.521(3) . ?
C12 C14 1.527(3) . ?
C13 H13A 0.9800 . ?
C13 H13B 0.9800 . ?
C13 H13C 0.9800 . ?
C14 H14A 0.9800 . ?
C14 H14B 0.9800 . ?
C14 H14C 0.9800 . ?
C15 H15 1.0000 . ?
C15 C16 1.519(3) . ?
C15 C17 1.507(4) . ?
C16 H16A 0.9800 . ?
C16 H16B 0.9800 . ?
C16 H16C 0.9800 . ?
C17 H17A 0.9800 . ?
C17 H17B 0.9800 . ?
C17 H17C 0.9800 . ?
C19 C20 1.391(3) . ?
C19 C24 1.397(3) . ?
C20 C21 1.386(3) . ?
C20 C25 1.504(3) . ?
C21 H21 0.9500 . ?
C21 C22 1.391(3) . ?
C22 C23 1.386(3) . ?
C22 C26 1.507(3) . ?
C23 H23 0.9500 . ?
C23 C24 1.384(3) . ?
C24 C27 1.501(3) . ?
C25 H25A 0.9800 . ?
C25 H25B 0.9800 . ?
C25 H25C 0.9800 . ?
C26 H26A 0.9800 . ?
C26 H26B 0.9800 . ?
C26 H26C 0.9800 . ?
C27 H27A 0.9800 . ?
C27 H27B 0.9800 . ?
C27 H27C 0.9800 . ?

loop_
_geom_torsion_atom_site_label_1
_geom_torsion_atom_site_label_2
_geom_torsion_atom_site_label_3
_geom_torsion_atom_site_label_4
_geom_torsion
_geom_torsion_site_symmetry_1
_geom_torsion_site_symmetry_2
_geom_torsion_site_symmetry_3
_geom_torsion_site_symmetry_4
_geom_torsion_publ_flag
Cu1 S1 C4 C3 0.8(2) . . . . ?
Cu1 S1 C4 C5 179.80(13) . . . . ?
Cu1 N1 C2 C1 179.77(14) . . . . ?
Cu1 N1 C2 C3 -0.7(3) . . . . ?
Cu1 N1 C6 C7 92.29(19) . . . . ?
Cu1 N1 C6 C11 -83.50(18) . . . . ?
N1 C2 C3 C4 -0.8(4) . . . . ?
N1 C6 C7 C8 -175.30(17) . . . . ?
N1 C6 C7 C12 2.6(3) . . . . ?
N1 C6 C11 C10 175.56(17) . . . . ?
N1 C6 C11 C15 -4.4(3) . . . . ?
N2 C19 C20 C21 178.76(18) . . . . ?
N2 C19 C20 C25 -2.9(3) . . . . ?
N2 C19 C24 C23 -179.14(18) . . . . ?
N2 C19 C24 C27 0.5(3) . . . . ?
C1 C2 C3 C4 178.7(2) . . . . ?
C2 N1 C6 C7 -87.9(2) . . . . ?
C2 N1 C6 C11 96.3(2) . . . . ?
C2 C3 C4 S1 0.6(3) . . . . ?
C2 C3 C4 C5 -178.4(2) . . . . ?
C6 N1 C2 C1 0.0(3) . . . . ?
C6 N1 C2 C3 179.49(17) . . . . ?
C6 C7 C8 C9 -0.4(3) . . . . ?
C6 C7 C12 C13 -96.2(2) . . . . ?
C6 C7 C12 C14 139.0(2) . . . . ?
C6 C11 C15 C16 -116.1(2) . . . . ?
C6 C11 C15 C17 119.5(2) . . . . ?
C7 C6 C11 C10 -0.2(3) . . . . ?
C7 C6 C11 C15 179.90(19) . . . . ?
C7 C8 C9 C10 0.1(3) . . . . ?
C8 C7 C12 C13 81.7(2) . . . . ?
C8 C7 C12 C14 -43.1(3) . . . . ?
C8 C9 C10 C11 0.1(3) . . . . ?
C9 C10 C11 C6 -0.1(3) . . . . ?
C9 C10 C11 C15 179.81(19) . . . . ?
C10 C11 C15 C16 63.9(3) . . . . ?
C10 C11 C15 C17 -60.4(3) . . . . ?
C11 C6 C7 C8 0.4(3) . . . . ?
C11 C6 C7 C12 178.35(18) . . . . ?
C12 C7 C8 C9 -178.35(19) . . . . ?
C19 C20 C21 C22 0.5(3) . . . . ?
C20 C19 C24 C23 0.4(3) . . . . ?
C20 C19 C24 C27 -180.0(2) . . . . ?
C20 C21 C22 C23 0.1(3) . . . . ?
C20 C21 C22 C26 -179.97(19) . . . . ?
C21 C22 C23 C24 -0.5(3) . . . . ?
C22 C23 C24 C19 0.3(3) . . . . ?
C22 C23 C24 C27 -179.4(2) . . . . ?
C24 C19 C20 C21 -0.7(3) . . . . ?
C24 C19 C20 C25 177.60(19) . . . . ?
C25 C20 C21 C22 -177.83(18) . . . . ?
C26 C22 C23 C24 179.6(2) . . . . ?
